data_7720771
loop_
_publ_author_name
'Chen, Guan-Ruei'
'Xiao, Wan-Zhen'
'Huang, Yen-Han'
'Yang, Chia-Wei'
'Lee, Chi-Shen'

_publ_section_title
;
 Synthesis, crystal chemistry, and semiconducting properties of
 A<sub>3</sub>B<sub>14</sub>Se<sub>24</sub> (A = Sn/Pb; B = In/Sb/Bi) with
 step-layered NaCl(111)-type slabs interleaved with NaCl(100)-type
 ribbons.
;
_journal_issue 17
_journal_name_full 'Dalton transactions (Cambridge, England : 2003)'
_journal_page_first 6825
_journal_page_last 6834
_journal_paper_doi 10.1039/d5dt02970h
_journal_volume 55
_journal_year 2026
_chemical_formula_sum 'In2.5 Pb1.5 Sb4.5 Se12'
_chemical_formula_weight 2093.23
_space_group_crystal_system monoclinic
_space_group_IT_number 12
_space_group_name_Hall '-C 2y'
_space_group_name_H-M_alt 'C 1 2/m 1'
_atom_sites_solution_primary direct
_atom_sites_solution_secondary difmap
_audit_block_doi 10.25505/fiz.icsd.cc2qds31
_audit_update_record
;
2025-12-10 deposited with the CCDC.	2026-03-30 downloaded from the CCDC.
;
_cell_angle_alpha 90
_cell_angle_beta 109.615(7)
_cell_angle_gamma 90
_cell_formula_units_Z 4
_cell_length_a 34.258(5)
_cell_length_b 4.0114(6)
_cell_length_c 16.939(3)
_cell_measurement_reflns_used 3866
_cell_measurement_temperature 296.(2)
_cell_measurement_theta_max 32.0664
_cell_measurement_theta_min 2.8896
_cell_volume 2192.7(6)
_computing_cell_refinement 'SAINT V8.27B (Bruker AXS Inc., 2012)'
_computing_data_reduction 'SAINT V8.27B (Bruker AXS Inc., 2012)'
_computing_structure_refinement 'SHELXL-97 (Sheldrick, 2008)'
_computing_structure_solution 'SHELXS-97 (Sheldrick, 2008)'
_diffrn_ambient_temperature 296.(2)
_diffrn_detector_area_resol_mean 8.3333
_diffrn_measured_fraction_theta_full 0.993
_diffrn_measured_fraction_theta_max 0.993
_diffrn_measurement_device_type 'CCD area detector'
_diffrn_measurement_method 'profile data from phi and omega scans'
_diffrn_radiation_monochromator graphite
_diffrn_radiation_type 'Mo K\a'
_diffrn_radiation_wavelength 0.71073
_diffrn_reflns_av_R_equivalents 0.0454
_diffrn_reflns_av_sigmaI/netI 0.0329
_diffrn_reflns_limit_h_max 42
_diffrn_reflns_limit_h_min -42
_diffrn_reflns_limit_k_max 4
_diffrn_reflns_limit_k_min -5
_diffrn_reflns_limit_l_max 21
_diffrn_reflns_limit_l_min -21
_diffrn_reflns_number 13450
_diffrn_reflns_theta_full 26.37
_diffrn_reflns_theta_max 26.37
_diffrn_reflns_theta_min 2.93
_diffrn_source 'fine-focus sealed X-ray tube'
_diffrn_source_type 'Bruker Mo microfocus source'
_exptl_absorpt_coefficient_mu 39.409
_exptl_absorpt_correction_T_max 0.69
_exptl_absorpt_correction_T_min 0.38
_exptl_absorpt_correction_type multi-scan
_exptl_absorpt_process_details 'SADABS V2012/1 (Bruker AXS Inc.)'
_exptl_crystal_colour grey-black
_exptl_crystal_density_diffrn 6.341
_exptl_crystal_density_method 'not measured'
_exptl_crystal_description needle
_exptl_crystal_F_000 3532
_exptl_crystal_recrystallization_method 'From the Melt'
_exptl_crystal_size_max 0.070
_exptl_crystal_size_mid 0.020
_exptl_crystal_size_min 0.010
_refine_diff_density_max 4.913
_refine_diff_density_min -6.504
_refine_ls_extinction_method none
_refine_ls_goodness_of_fit_ref 1.033
_refine_ls_matrix_type full
_refine_ls_number_parameters 125
_refine_ls_number_reflns 2537
_refine_ls_number_restraints 0
_refine_ls_restrained_S_all 1.033
_refine_ls_R_factor_all 0.0580
_refine_ls_R_factor_gt 0.0420
_refine_ls_shift/su_max 0.005
_refine_ls_shift/su_mean 0.000
_refine_ls_structure_factor_coef Fsqd
_refine_ls_weighting_details 'calc w=1/[\s^2^(Fo^2^)+(0.0108P)^2^+230.4960P] where P=(Fo^2^+2Fc^2^)/3'
_refine_ls_weighting_scheme calc
_refine_ls_wR_factor_gt 0.0794
_refine_ls_wR_factor_ref 0.0860
_reflns_number_gt 2025
_reflns_number_total 2537
_reflns_threshold_expression >2sigma(I)
_cod_data_source_file d5dt02970h2.cif
_cod_data_source_block I
_cod_depositor_comments 'Adding full bibliography for 7720771--7720774.cif.'
_cod_original_formula_sum 'In2.50 Pb1.50 Sb4.50 Se12'
_cod_database_code 7720771

loop_
_space_group_symop_operation_xyz
'x, y, z'
'-x, y, -z'
'x+1/2, y+1/2, z'
'-x+1/2, y+1/2, -z'
'-x, -y, -z'
'x, -y, z'
'-x+1/2, -y+1/2, -z'
'x+1/2, -y+1/2, z'

loop_
_atom_site_type_symbol
_atom_site_label
_atom_site_fract_x
_atom_site_fract_y
_atom_site_fract_z
_atom_site_U_iso_or_equiv
_atom_site_adp_type
_atom_site_calc_flag
_atom_site_refinement_flags
_atom_site_occupancy
_atom_site_disorder_assembly
_atom_site_disorder_group
In M1 0 0.5 0 0.0233(4) Uani d S 1 . .
In M2 0.09082(4) 0 0.14148(8) 0.0247(3) Uani d S 1 . .
Sb M3 0.19026(4) 0.5 0.29238(7) 0.0201(3) Uani d S 1 . .
Sb M4 0.28827(3) 0 0.44281(7) 0.0188(3) Uani d SP 0.5 . .
Sb M4' 0.28827(3) 0 0.44281(7) 0.0188(3) Uani d SP 0.5 . .
In M5 0.38645(3) 0.5 0.59270(7) 0.0169(3) Uani d S 1 . .
Pb M6 0.49753(4) 0 0.72148(10) 0.0585(4) Uani d SP 0.55 . .
Sb M6' 0.49753(4) 0 0.72148(10) 0.0585(4) Uani d SP 0.45 . .
Pb M7 0.39489(4) 0.5 0.32204(8) 0.0364(3) Uani d SP 0.2 . .
Sb M7' 0.39489(4) 0.5 0.32204(8) 0.0364(3) Uani d SP 0.8 . .
Pb M8 0.13956(4) 0.5 0.91015(8) 0.0328(3) Uani d SP 0.2 . .
Sb M8' 0.13956(4) 0.5 0.91015(8) 0.0328(3) Uani d SP 0.8 . .
Pb M9 0.25941(4) 0.5 0.12663(7) 0.0431(3) Uani d SP 0.55 . .
Sb M9' 0.25941(4) 0.5 0.12663(7) 0.0431(3) Uani d SP 0.45 . .
Se Se1 0.08340(6) 0.5 0.02965(11) 0.0226(4) Uani d S 1 . .
Se Se2 0.18142(6) 0 0.18256(11) 0.0282(4) Uani d S 1 . .
Se Se3 0.27296(5) 0.5 0.32944(10) 0.0157(4) Uani d S 1 . .
Se SB4 0.36925(5) 0 0.47254(10) 0.0165(4) Uani d S 1 . .
Se Se5 0.46481(5) 0.5 0.59833(11) 0.0196(4) Uani d S 1 . .
Se Se6 0.01090(6) 0 0.11841(11) 0.0211(4) Uani d S 1 . .
Se Se7 0.09993(7) 0.5 0.27954(12) 0.0340(5) Uani d S 1 . .
Se Se8 0.20298(6) 0 0.43027(11) 0.0236(4) Uani d S 1 . .
Se Se9 0.29651(6) 0.5 0.00228(11) 0.0246(4) Uani d S 1 . .
Se Se10 0.32230(5) 0 0.20587(11) 0.0200(4) Uani d S 1 . .
Se Se11 0.08354(6) 0 0.81628(11) 0.0220(4) Uani d S 1 . .
Se Se12 0.45020(5) 0 0.38654(11) 0.0213(4) Uani d S 1 . .

loop_
_atom_site_aniso_label
_atom_site_aniso_U_11
_atom_site_aniso_U_22
_atom_site_aniso_U_33
_atom_site_aniso_U_12
_atom_site_aniso_U_13
_atom_site_aniso_U_23
M1 0.0290(10) 0.0161(10) 0.0243(9) 0 0.0084(8) 0
M2 0.0240(7) 0.0162(7) 0.0250(7) 0 -0.0036(5) 0
M3 0.0202(6) 0.0167(7) 0.0194(6) 0 0.0015(5) 0
M4 0.0163(5) 0.0175(7) 0.0217(6) 0 0.0050(5) 0
M4' 0.0163(5) 0.0175(7) 0.0217(6) 0 0.0050(5) 0
M5 0.0120(5) 0.0153(7) 0.0219(6) 0 0.0037(5) 0
M6 0.0440(7) 0.0190(6) 0.1013(11) 0 0.0095(7) 0
M6' 0.0440(7) 0.0190(6) 0.1013(11) 0 0.0095(7) 0
M7 0.0443(7) 0.0227(7) 0.0309(6) 0 -0.0024(5) 0
M7' 0.0443(7) 0.0227(7) 0.0309(6) 0 -0.0024(5) 0
M8 0.0373(7) 0.0208(7) 0.0385(7) 0 0.0104(5) 0
M8' 0.0373(7) 0.0208(7) 0.0385(7) 0 0.0104(5) 0
M9 0.0523(7) 0.0228(6) 0.0456(6) 0 0.0052(5) 0
M9' 0.0523(7) 0.0228(6) 0.0456(6) 0 0.0052(5) 0
Se1 0.0257(9) 0.0224(11) 0.0204(9) 0 0.0084(7) 0
Se2 0.0427(11) 0.0180(11) 0.0169(9) 0 0.0007(8) 0
Se3 0.0177(8) 0.0151(9) 0.0152(8) 0 0.0068(6) 0
SB4 0.0128(7) 0.0172(9) 0.0193(8) 0 0.0053(6) 0
Se5 0.0138(8) 0.0162(10) 0.0261(9) 0 0.0033(7) 0
Se6 0.0309(9) 0.0154(10) 0.0178(8) 0 0.0090(7) 0
Se7 0.0513(13) 0.0210(12) 0.0214(10) 0 0.0012(9) 0
Se8 0.0280(9) 0.0242(11) 0.0214(9) 0 0.0119(7) 0
Se9 0.0372(11) 0.0176(10) 0.0211(9) 0 0.0127(8) 0
Se10 0.0242(9) 0.0184(10) 0.0213(9) 0 0.0128(7) 0
Se11 0.0268(9) 0.0201(10) 0.0213(9) 0 0.0111(7) 0
Se12 0.0152(8) 0.0203(10) 0.0288(9) 0 0.0079(7) 0

loop_
_atom_type_symbol
_atom_type_description
_atom_type_scat_dispersion_real
_atom_type_scat_dispersion_imag
_atom_type_scat_source
Se Se -0.0929 2.2259 'International Tables Vol C Tables 4.2.6.8 and 6.1.1.4'
In In -0.7276 1.3100 'International Tables Vol C Tables 4.2.6.8 and 6.1.1.4'
Pb Pb -3.3944 10.1111 'International Tables Vol C Tables 4.2.6.8 and 6.1.1.4'
Sb Sb -0.5866 1.5461 'International Tables Vol C Tables 4.2.6.8 and 6.1.1.4'

loop_
_geom_angle_atom_site_label_1
_geom_angle_atom_site_label_2
_geom_angle_atom_site_label_3
_geom_angle_site_symmetry_1
_geom_angle_site_symmetry_3
_geom_angle
_geom_angle_publ_flag
Se1 M1 Se1 . 5_565 180.0 ?
Se1 M1 Se6 . 5 90.67(5) ?
Se1 M1 Se6 5_565 5 89.33(5) ?
Se1 M1 Se6 . 1_565 89.33(5) ?
Se1 M1 Se6 5_565 1_565 90.67(5) ?
Se6 M1 Se6 5 1_565 180.00(8) ?
Se1 M1 Se6 . 5_565 90.67(5) ?
Se1 M1 Se6 5_565 5_565 89.33(5) ?
Se6 M1 Se6 5 5_565 92.71(5) ?
Se6 M1 Se6 1_565 5_565 87.29(5) ?
Se1 M1 Se6 . . 89.33(5) ?
Se1 M1 Se6 5_565 . 90.67(5) ?
Se6 M1 Se6 5 . 87.29(5) ?
Se6 M1 Se6 1_565 . 92.71(5) ?
Se6 M1 Se6 5_565 . 180.0 ?
Se6 M2 Se1 . . 92.71(6) ?
Se6 M2 Se1 . 1_545 92.72(6) ?
Se1 M2 Se1 . 1_545 95.41(7) ?
Se6 M2 Se2 . . 175.17(8) ?
Se1 M2 Se2 . . 90.53(6) ?
Se1 M2 Se2 1_545 . 90.53(6) ?
Se6 M2 Se7 . . 86.95(6) ?
Se1 M2 Se7 . . 90.62(4) ?
Se1 M2 Se7 1_545 . 173.97(5) ?
Se2 M2 Se7 . . 89.44(6) ?
Se6 M2 Se7 . 1_545 86.95(6) ?
Se1 M2 Se7 . 1_545 173.97(5) ?
Se1 M2 Se7 1_545 1_545 90.62(4) ?
Se2 M2 Se7 . 1_545 89.44(6) ?
Se7 M2 Se7 . 1_545 83.35(6) ?
Se2 M3 Se2 1_565 . 96.77(7) ?
Se2 M3 Se3 1_565 . 91.53(6) ?
Se2 M3 Se3 . . 91.53(6) ?
Se2 M3 Se8 1_565 1_565 89.60(4) ?
Se2 M3 Se8 . 1_565 173.54(5) ?
Se3 M3 Se8 . 1_565 87.24(5) ?
Se2 M3 Se8 1_565 . 173.54(5) ?
Se2 M3 Se8 . . 89.60(4) ?
Se3 M3 Se8 . . 87.24(5) ?
Se8 M3 Se8 1_565 . 84.00(6) ?
Se2 M3 Se7 1_565 . 94.33(6) ?
Se2 M3 Se7 . . 94.33(6) ?
Se3 M3 Se7 . . 171.17(7) ?
Se8 M3 Se7 1_565 . 86.20(5) ?
Se8 M3 Se7 . . 86.20(5) ?
SB4 M4 Se3 . 1_545 94.36(5) ?
SB4 M4 Se3 . . 94.36(5) ?
Se3 M4 Se3 1_545 . 95.78(6) ?
SB4 M4 Se8 . . 173.70(7) ?
Se3 M4 Se8 1_545 . 89.86(5) ?
Se3 M4 Se8 . . 89.86(5) ?
SB4 M4 Se8 . 7_556 91.04(5) ?
Se3 M4 Se8 1_545 7_556 173.31(6) ?
Se3 M4 Se8 . 7_556 87.73(4) ?
Se8 M4 Se8 . 7_556 84.44(5) ?
SB4 M4 Se8 . 7_546 91.04(5) ?
Se3 M4 Se8 1_545 7_546 87.73(4) ?
Se3 M4 Se8 . 7_546 173.31(6) ?
Se8 M4 Se8 . 7_546 84.44(5) ?
Se8 M4 Se8 7_556 7_546 88.23(6) ?
Se5 M5 SB4 . . 89.40(5) ?
Se5 M5 SB4 . 1_565 89.40(5) ?
SB4 M5 SB4 . 1_565 92.51(6) ?
Se5 M5 Se7 . 7_566 93.81(6) ?
SB4 M5 Se7 . 7_566 176.31(7) ?
SB4 M5 Se7 1_565 7_566 89.36(4) ?
Se5 M5 Se7 . 7_556 93.81(6) ?
SB4 M5 Se7 . 7_556 89.36(4) ?
SB4 M5 Se7 1_565 7_556 176.31(7) ?
Se7 M5 Se7 7_566 7_556 88.61(7) ?
Se5 M5 Se8 . 7_556 174.82(7) ?
SB4 M5 Se8 . 7_556 87.02(5) ?
SB4 M5 Se8 1_565 7_556 87.02(5) ?
Se7 M5 Se8 7_566 7_556 89.90(6) ?
Se7 M5 Se8 7_556 7_556 89.90(6) ?
Se5 M6 Se5 1_545 . 89.89(7) ?
Se5 M6 Se12 1_545 5_656 73.57(5) ?
Se5 M6 Se12 . 5_656 73.57(5) ?
Se11 M7 Se12 7_556 1_565 89.53(6) ?
Se11 M7 Se12 7_556 . 89.53(6) ?
Se12 M7 Se12 1_565 . 94.86(7) ?
Se10 M8 Se11 7_556 . 89.64(5) ?
Se10 M8 Se11 7_556 1_565 89.64(5) ?
Se11 M8 Se11 . 1_565 89.02(6) ?
Se10 M8 Se9 7_556 7_566 84.71(5) ?
Se11 M8 Se9 . 7_566 174.05(7) ?
Se11 M8 Se9 1_565 7_566 92.79(4) ?
Se10 M8 Se9 7_556 7_556 84.71(5) ?
Se11 M8 Se9 . 7_556 92.79(4) ?
Se11 M8 Se9 1_565 7_556 174.05(7) ?
Se9 M8 Se9 7_566 7_556 84.86(6) ?
Se10 M8 Se1 7_556 1_556 172.95(7) ?
Se11 M8 Se1 . 1_556 85.34(5) ?
Se11 M8 Se1 1_565 1_556 85.34(5) ?
Se9 M8 Se1 7_566 1_556 100.46(5) ?
Se9 M8 Se1 7_556 1_556 100.46(5) ?
Se9 M9 Se10 . . 83.95(5) ?
Se9 M9 Se10 . 1_565 83.95(5) ?
Se10 M9 Se10 . 1_565 86.77(6) ?
Se9 M9 Se9 . 7 78.46(6) ?
Se10 M9 Se9 . 7 93.75(4) ?
Se10 M9 Se9 1_565 7 162.23(6) ?
Se9 M9 Se9 . 7_565 78.46(6) ?
Se10 M9 Se9 . 7_565 162.23(6) ?
Se10 M9 Se9 1_565 7_565 93.75(4) ?
Se9 M9 Se9 7 7_565 80.41(5) ?
M2 Se1 M2 1_565 . 95.41(7) ?
M2 Se1 M1 1_565 . 88.59(5) ?
M2 Se1 M1 . . 88.59(5) ?
M2 Se1 M8 1_565 1_554 120.16(5) ?
M2 Se1 M8 . 1_554 120.16(5) ?
M1 Se1 M8 . 1_554 133.80(7) ?
M3 Se2 M3 . 1_545 96.77(7) ?
M3 Se2 M2 . . 91.64(6) ?
M3 Se2 M2 1_545 . 91.63(6) ?
M3 Se3 M4' . 1_565 95.95(5) ?
M3 Se3 M4 . 1_565 95.95(5) ?
M4' Se3 M4 1_565 1_565 0.00(5) ?
M3 Se3 M4 . . 95.95(5) ?
M4' Se3 M4 1_565 . 95.78(6) ?
M4 Se3 M4 1_565 . 95.78(6) ?
M4 SB4 M5 . . 95.18(5) ?
M4 SB4 M5 . 1_545 95.19(5) ?
M5 SB4 M5 . 1_545 92.51(6) ?
M5 Se5 M6 . . 99.87(6) ?
M5 Se5 M6' . 1_565 99.87(6) ?
M6 Se5 M6' . 1_565 89.89(7) ?
M5 Se5 M6 . 1_565 99.87(6) ?
M6 Se5 M6 . 1_565 89.89(7) ?
M6' Se5 M6 1_565 1_565 0.00(6) ?
M2 Se6 M1 . 1_545 89.33(5) ?
M2 Se6 M1 . . 89.33(5) ?
M1 Se6 M1 1_545 . 92.71(5) ?
M5 Se7 M5 7_566 7_556 88.61(7) ?
M5 Se7 M2 7_566 . 175.58(9) ?
M5 Se7 M2 7_556 . 93.91(3) ?
M5 Se7 M2 7_566 1_565 93.91(3) ?
M5 Se7 M2 7_556 1_565 175.58(9) ?
M2 Se7 M2 . 1_565 83.35(6) ?
M5 Se7 M3 7_566 . 92.42(6) ?
M5 Se7 M3 7_556 . 92.42(6) ?
M2 Se7 M3 . . 83.86(6) ?
M2 Se7 M3 1_565 . 83.85(6) ?
M4 Se8 M4' . 7_556 95.56(5) ?
M4 Se8 M4 . 7_556 95.56(5) ?
M4' Se8 M4 7_556 7_556 0.00(5) ?
M4 Se8 M4' . 7_546 95.56(5) ?
M4' Se8 M4' 7_556 7_546 88.23(6) ?
M4 Se8 M4' 7_556 7_546 88.23(6) ?
M4 Se8 M4 . 7_546 95.56(5) ?
M4' Se8 M4 7_556 7_546 88.23(6) ?
M4 Se8 M4 7_556 7_546 88.23(6) ?
M4' Se8 M4 7_546 7_546 0.00(5) ?
M4 Se8 M5 . 7_556 176.89(8) ?
M4' Se8 M5 7_556 7_556 86.67(5) ?
M4 Se8 M5 7_556 7_556 86.67(5) ?
M4' Se8 M5 7_546 7_556 86.67(5) ?
M4 Se8 M5 7_546 7_556 86.67(5) ?
M4 Se8 M3 . 1_545 86.31(5) ?
M4' Se8 M3 7_556 1_545 177.07(7) ?
M4 Se8 M3 7_556 1_545 177.07(7) ?
M4' Se8 M3 7_546 1_545 93.85(2) ?
M4 Se8 M3 7_546 1_545 93.85(2) ?
M5 Se8 M3 7_556 1_545 91.39(5) ?
M4 Se8 M3 . . 86.31(5) ?
M4' Se8 M3 7_556 . 93.85(2) ?
M4 Se8 M3 7_556 . 93.85(2) ?
M4' Se8 M3 7_546 . 177.07(7) ?
M4 Se8 M3 7_546 . 177.07(7) ?
M5 Se8 M3 7_556 . 91.39(5) ?
M3 Se8 M3 1_545 . 84.00(6) ?
M9 Se9 M8' . 7_566 93.96(5) ?
M9 Se9 M8 . 7_566 93.96(5) ?
M8' Se9 M8 7_566 7_566 0.00(8) ?
M9 Se9 M8 . 7_556 93.96(5) ?
M8' Se9 M8 7_566 7_556 84.86(6) ?
M8 Se9 M8 7_566 7_556 84.86(6) ?
M9 Se9 M8' . 7_556 93.96(5) ?
M8' Se9 M8' 7_566 7_556 84.86(6) ?
M8 Se9 M8' 7_566 7_556 84.86(6) ?
M8 Se9 M8' 7_556 7_556 0.00(8) ?
M9 Se9 M9 . 7 101.54(6) ?
M8' Se9 M9 7_566 7 164.44(7) ?
M8 Se9 M9 7_566 7 164.44(7) ?
M8 Se9 M9 7_556 7 95.30(3) ?
M8' Se9 M9 7_556 7 95.30(3) ?
M9 Se9 M9 . 7_565 101.54(6) ?
M8' Se9 M9 7_566 7_565 95.30(3) ?
M8 Se9 M9 7_566 7_565 95.30(3) ?
M8 Se9 M9 7_556 7_565 164.44(7) ?
M8' Se9 M9 7_556 7_565 164.44(7) ?
M9 Se9 M9 7 7_565 80.41(5) ?
M8' Se10 M8 7_556 7_556 0.00(4) ?
M8' Se10 M9' 7_556 1_545 97.36(5) ?
M8 Se10 M9' 7_556 1_545 97.36(5) ?
M8' Se10 M9 7_556 1_545 97.36(5) ?
M8 Se10 M9 7_556 1_545 97.36(5) ?
M9' Se10 M9 1_545 1_545 0.00(7) ?
M8' Se10 M9 7_556 . 97.36(5) ?
M8 Se10 M9 7_556 . 97.36(5) ?
M9' Se10 M9 1_545 . 86.78(6) ?
M9 Se10 M9 1_545 . 86.78(6) ?
M7' Se11 M7 7_556 7_556 0.00(5) ?
M7' Se11 M8 7_556 . 98.94(6) ?
M7 Se11 M8 7_556 . 98.94(6) ?
M7' Se11 M8' 7_556 1_545 98.94(6) ?
M7 Se11 M8' 7_556 1_545 98.94(6) ?
M8 Se11 M8' . 1_545 89.02(6) ?
M7' Se11 M8 7_556 1_545 98.94(6) ?
M7 Se11 M8 7_556 1_545 98.94(6) ?
M8 Se11 M8 . 1_545 89.02(6) ?
M8' Se11 M8 1_545 1_545 0 ?
M7' Se12 M7 1_545 1_545 0.00(8) ?
M7' Se12 M7 1_545 . 94.86(7) ?
M7 Se12 M7 1_545 . 94.86(7) ?
M7' Se12 M6 1_545 5_656 103.64(6) ?
M7 Se12 M6 1_545 5_656 103.64(6) ?
M7 Se12 M6 . 5_656 103.64(6) ?
M7' Se12 M6' 1_545 5_656 103.64(6) ?
M7 Se12 M6' 1_545 5_656 103.64(6) ?
M7 Se12 M6' . 5_656 103.64(6) ?
M6 Se12 M6' 5_656 5_656 0.00(4) ?

loop_
_geom_bond_atom_site_label_1
_geom_bond_atom_site_label_2
_geom_bond_site_symmetry_2
_geom_bond_distance
_geom_bond_publ_flag
M1 Se1 . 2.7298(18) ?
M1 Se1 5_565 2.7299(18) ?
M1 Se6 5 2.7717(12) ?
M1 Se6 1_565 2.7717(12) ?
M1 Se6 5_565 2.7717(12) ?
M1 Se6 . 2.7718(12) ?
M2 Se6 . 2.633(2) ?
M2 Se1 . 2.7116(15) ?
M2 Se1 1_545 2.7116(15) ?
M2 Se2 . 2.944(3) ?
M2 Se7 . 3.0165(18) ?
M2 Se7 1_545 3.0165(18) ?
M3 Se2 1_565 2.6827(15) ?
M3 Se2 . 2.6827(15) ?
M3 Se3 . 2.688(2) ?
M3 Se8 1_565 2.9974(16) ?
M3 Se8 . 2.9975(16) ?
M3 Se7 . 3.028(3) ?
M4 SB4 . 2.648(2) ?
M4 Se3 1_545 2.7037(14) ?
M4 Se3 . 2.7037(14) ?
M4 Se8 . 2.857(2) ?
M4 Se8 7_556 2.8814(15) ?
M4 Se8 7_546 2.8814(16) ?
M5 Se5 . 2.654(2) ?
M5 SB4 . 2.7764(15) ?
M5 SB4 1_565 2.7764(15) ?
M5 Se7 7_566 2.8716(17) ?
M5 Se7 7_556 2.8716(17) ?
M5 Se8 7_556 2.956(2) ?
M6 Se5 1_545 2.8392(17) ?
M6 Se5 . 2.8392(17) ?
M6 Se12 5_656 2.959(2) ?
M7 Se11 7_556 2.683(2) ?
M7 Se12 1_565 2.7234(15) ?
M7 Se12 . 2.7235(15) ?
M8 Se10 7_556 2.701(2) ?
M8 Se11 . 2.8610(16) ?
M8 Se11 1_565 2.8611(16) ?
M8 Se9 7_566 2.9729(18) ?
M8 Se9 7_556 2.9729(18) ?
M8 Se1 1_556 3.227(2) ?
M9 Se9 . 2.802(2) ?
M9 Se10 . 2.9198(16) ?
M9 Se10 1_565 2.9198(16) ?
M9 Se9 7 3.1070(17) ?
M9 Se9 7_565 3.1070(17) ?
Se1 M2 1_565 2.7116(15) ?
Se1 M8 1_554 3.227(2) ?
Se2 M3 1_545 2.6827(15) ?
Se3 M4' 1_565 2.7037(14) ?
Se3 M4 1_565 2.7037(14) ?
SB4 M5 1_545 2.7764(15) ?
Se5 M6' 1_565 2.8393(17) ?
Se5 M6 1_565 2.8393(17) ?
Se6 M1 1_545 2.7718(12) ?
Se7 M5 7_566 2.8716(17) ?
Se7 M5 7_556 2.8716(17) ?
Se7 M2 1_565 3.0165(18) ?
Se8 M4' 7_556 2.8814(15) ?
Se8 M4 7_556 2.8814(15) ?
Se8 M4' 7_546 2.8814(15) ?
Se8 M4 7_546 2.8814(15) ?
Se8 M5 7_556 2.956(2) ?
Se8 M3 1_545 2.9975(16) ?
Se9 M8' 7_566 2.9729(18) ?
Se9 M8 7_566 2.9729(18) ?
Se9 M8 7_556 2.9729(18) ?
Se9 M8' 7_556 2.9729(18) ?
Se9 M9 7 3.1070(17) ?
Se9 M9 7_565 3.1070(17) ?
Se10 M8' 7_556 2.701(2) ?
Se10 M8 7_556 2.701(2) ?
Se10 M9' 1_545 2.9198(16) ?
Se10 M9 1_545 2.9198(16) ?
Se11 M7' 7_556 2.683(2) ?
Se11 M7 7_556 2.683(2) ?
Se11 M8' 1_545 2.8611(16) ?
Se11 M8 1_545 2.8611(16) ?
Se12 M7' 1_545 2.7234(15) ?
Se12 M7 1_545 2.7234(15) ?
Se12 M6 5_656 2.959(2) ?
Se12 M6' 5_656 2.959(2) ?
